data_1540762
loop_
_publ_author_name
'Zhang, Y.'
'Franzen, H.F.'

_publ_section_title
;
 A single crystal structure determination of Tm15 S22 - a new thulium
 sulfide
;
_journal_name_full 'Journal of the Less-Common Metals'
_journal_page_first 377
_journal_page_last 382
_journal_volume 168
_journal_year 1991
_chemical_formula_sum 'S22 Tm15'
_space_group_IT_number 12
_symmetry_space_group_name_Hall '-C 2y'
_symmetry_space_group_name_H-M 'C 1 2/m 1'
_cell_angle_alpha 90
_cell_angle_beta 90.92
_cell_angle_gamma 90
_cell_formula_units_Z 2
_cell_length_a 38.31
_cell_length_b 3.8343
_cell_length_c 11.103
_cell_volume 1630.732
_citation_journal_id_ASTM JCOMAH
_cod_data_source_file Zhang_JCOMAH_1991_618.cif
_cod_data_source_block S22Tm15
_cod_database_code 1540762

loop_
_symmetry_equiv_pos_as_xyz
x,y,z
-x,y,-z
-x,-y,-z
x,-y,z
x+1/2,y+1/2,z
-x+1/2,y+1/2,-z
-x+1/2,-y+1/2,-z
x+1/2,-y+1/2,z

loop_
_atom_site_label
_atom_site_type_symbol
_atom_site_fract_x
_atom_site_fract_y
_atom_site_fract_z
_atom_site_occupancy
_atom_site_U_iso_or_equiv
Tm3 Tm 0.56861 0 0.3582 1 0.0
Tm4 Tm 0.03929 0 0.726 1 0.0
S3 S 0.0527 0 0.503 1 0.0
S4 S 0.2201 0 0.4084 1 0.0
S1 S 0.0489 0 0.9679 1 0.0
Tm8 Tm 0.39524 0 0.9894 1 0.0
S2 S 0.634 0 0.4618 1 0.0
S7 S 0.6668 0 0.1494 1 0.0
Tm7 Tm 0.15718 0 0.3054 1 0.0
S11 S 0.3138 0 0.3078 1 0.0
Tm2 Tm 0.1333 0 0.6572 1 0.0
S6 S 0.4928 0 0.7616 1 0.0
Tm5 Tm 0.29879 0 0.0568 1 0.0
Tm1 Tm 0 0.5 0 1 0.0
S10 S 0.093 0 0.2061 1 0.0
S9 S 0.59 0 0.7514 1 0.0
Tm6 Tm 0.76545 0 0.3529 1 0.0
S8 S 0.2449 0 0.8799 1 0.0
S5 S 0.147 0 0.9078 1 0.0
